data_7250949
loop_
_publ_author_name
'Mingazhetdinova, Dilyara O.'
'Nefedova, Anna A.'
'Kozhikhov, Andrey A.'
'Agarkov, Artem S.'
'Litvinov, Igor A.'
'Frantsuzova, Lubov V.'
'Islamov, Daut R.'
'Solovieva, Svetlana E.'
'Antipin, Igor S.'

_publ_section_title
;
 Supramolecular interplay: how non-covalent bonds affect the crystal
 packing of 2-arylmethylidenethiazolo[3,2-a]pyrimidines
;
_journal_issue 42
_journal_name_full CrystEngComm
_journal_page_first 6884
_journal_page_last 6893
_journal_paper_doi 10.1039/D5CE00511F
_journal_volume 27
_journal_year 2025
_chemical_formula_moiety 'C23 H18 Br2 N2 O3 S'
_chemical_formula_sum 'C23 H18 Br2 N2 O3 S'
_chemical_formula_weight 562.27
_space_group_crystal_system triclinic
_space_group_IT_number 2
_space_group_name_Hall '-P 1'
_space_group_name_H-M_alt 'P -1'
_atom_sites_solution_hydrogens geom
_audit_creation_method SHELXL-2018/3
_audit_update_record
;
2025-05-16 deposited with the CCDC.	2025-09-16 downloaded from the CCDC.
;
_cell_angle_alpha 105.308(2)
_cell_angle_beta 93.899(2)
_cell_angle_gamma 91.273(2)
_cell_formula_units_Z 2
_cell_length_a 7.6630(4)
_cell_length_b 10.8463(6)
_cell_length_c 13.3597(7)
_cell_measurement_reflns_used 9568
_cell_measurement_temperature 105(2)
_cell_measurement_theta_max 38.01
_cell_measurement_theta_min 2.67
_cell_volume 1067.59(10)
_computing_cell_refinement 'Bruker SAINT'
_computing_data_collection 'Bruker APEX2'
_computing_data_reduction 'Bruker SAINT'
_computing_molecular_graphics 'Bruker SHELXTL'
_computing_publication_material 'Bruker SHELXTL'
_computing_structure_refinement 'SHELXL-2018/3 (Sheldrick, 2018)'
_computing_structure_solution 'SHELXT 2014/5 (Sheldrick, 2014)'
_diffrn_ambient_temperature 105(2)
_diffrn_measured_fraction_theta_full 0.997
_diffrn_measured_fraction_theta_max 0.998
_diffrn_measurement_device_type 'Bruker D8 QUEST'
_diffrn_measurement_method '\f and \w scans'
_diffrn_radiation_type MoK\a
_diffrn_radiation_wavelength 0.71073
_diffrn_reflns_av_R_equivalents 0.0766
_diffrn_reflns_av_unetI/netI 0.0304
_diffrn_reflns_Laue_measured_fraction_full 0.997
_diffrn_reflns_Laue_measured_fraction_max 0.998
_diffrn_reflns_limit_h_max 11
_diffrn_reflns_limit_h_min -11
_diffrn_reflns_limit_k_max 16
_diffrn_reflns_limit_k_min -16
_diffrn_reflns_limit_l_max 19
_diffrn_reflns_limit_l_min -19
_diffrn_reflns_number 104500
_diffrn_reflns_point_group_measured_fraction_full 0.997
_diffrn_reflns_point_group_measured_fraction_max 0.998
_diffrn_reflns_theta_full 25.242
_diffrn_reflns_theta_max 31.998
_diffrn_reflns_theta_min 1.948
_diffrn_source 'I\mS DIAMOND'
_exptl_absorpt_coefficient_mu 3.924
_exptl_absorpt_correction_T_max 0.7483
_exptl_absorpt_correction_T_min 0.4090
_exptl_absorpt_correction_type multi-scan
_exptl_crystal_colour yelow
_exptl_crystal_density_diffrn 1.749
_exptl_crystal_description plate
_exptl_crystal_F_000 560
_exptl_crystal_size_max 0.30
_exptl_crystal_size_mid 0.30
_exptl_crystal_size_min 0.06
_refine_diff_density_max 1.283
_refine_diff_density_min -0.583
_refine_diff_density_rms 0.115
_refine_ls_extinction_method none
_refine_ls_goodness_of_fit_ref 1.049
_refine_ls_hydrogen_treatment constr
_refine_ls_matrix_type full
_refine_ls_number_parameters 282
_refine_ls_number_reflns 7400
_refine_ls_number_restraints 0
_refine_ls_restrained_S_all 1.049
_refine_ls_R_factor_all 0.0401
_refine_ls_R_factor_gt 0.0322
_refine_ls_shift/su_max 0.004
_refine_ls_shift/su_mean 0.000
_refine_ls_structure_factor_coef Fsqd
_refine_ls_weighting_details 'w=1/[\s^2^(Fo^2^)+(0.0497P)^2^+0.7677P] where P=(Fo^2^+2Fc^2^)/3'
_refine_ls_weighting_scheme calc
_refine_ls_wR_factor_gt 0.0843
_refine_ls_wR_factor_ref 0.0883
_reflns_Friedel_coverage 0.000
_reflns_number_gt 6502
_reflns_number_total 7400
_reflns_threshold_expression 'I > 2\s(I)'
_cod_data_source_file d5ce00511f2.cif
_cod_data_source_block shelx_CCDC2
_cod_depositor_comments 'Adding full bibliography for 7250946--7250954.cif.'
_cod_database_code 7250949
_shelx_shelxl_version_number 2018/3
_shelx_space_group_comment
;
The symmetry employed for this shelxl refinement is uniquely defined
by the following loop, which should always be used as a source of
symmetry information in preference to the above space-group names.
They are only intended as comments.
;

loop_
_space_group_symop_operation_xyz
'x, y, z'
'-x, -y, -z'

loop_
_atom_site_label
_atom_site_type_symbol
_atom_site_fract_x
_atom_site_fract_y
_atom_site_fract_z
_atom_site_U_iso_or_equiv
_atom_site_adp_type
_atom_site_occupancy
_atom_site_site_symmetry_order
_atom_site_calc_flag
_atom_site_refinement_flags_posn
_atom_site_refinement_flags_adp
_atom_site_refinement_flags_occupancy
_atom_site_disorder_assembly
_atom_site_disorder_group
C2 C 0.1998(2) 0.55926(15) 0.35786(12) 0.0104(3) Uani 1 1 d . . . . .
C3 C 0.1440(2) 0.68002(15) 0.42842(12) 0.0101(3) Uani 1 1 d . . . . .
C5 C 0.1402(2) 0.78495(15) 0.61917(12) 0.0102(3) Uani 1 1 d . . . . .
H5 H 0.025971 0.824042 0.608200 0.012 Uiso 1 1 calc R U . . .
C6 C 0.1409(2) 0.74118(15) 0.71892(12) 0.0110(3) Uani 1 1 d . . . . .
C7 C 0.1909(2) 0.62353(16) 0.72257(12) 0.0117(3) Uani 1 1 d . . . . .
C8A C 0.2172(2) 0.55940(15) 0.54668(13) 0.0110(3) Uani 1 1 d . . . . .
C9 C 0.2072(2) 0.54817(16) 0.25561(13) 0.0133(3) Uani 1 1 d . . . . .
H9 H 0.168223 0.619863 0.233362 0.016 Uiso 1 1 calc R U . . .
C10 C 0.2656(2) 0.44353(16) 0.17356(13) 0.0130(3) Uani 1 1 d . . . . .
C11 C 0.3072(2) 0.32339(17) 0.18623(13) 0.0155(3) Uani 1 1 d . . . . .
H11 H 0.292030 0.305434 0.251028 0.019 Uiso 1 1 calc R U . . .
C12 C 0.3704(3) 0.22960(17) 0.10592(14) 0.0173(3) Uani 1 1 d . . . . .
H12 H 0.399892 0.148802 0.115818 0.021 Uiso 1 1 calc R U . . .
C13 C 0.3895(2) 0.25625(18) 0.01100(14) 0.0160(3) Uani 1 1 d . . . . .
C14 C 0.3447(3) 0.37250(19) -0.00544(14) 0.0197(3) Uani 1 1 d . . . . .
H14 H 0.355584 0.388519 -0.071345 0.024 Uiso 1 1 calc R U . . .
C15 C 0.2833(3) 0.46565(18) 0.07594(14) 0.0188(3) Uani 1 1 d . . . . .
H15 H 0.252818 0.545837 0.065158 0.023 Uiso 1 1 calc R U . . .
C16 C 0.2885(2) 0.88306(15) 0.62509(12) 0.0103(3) Uani 1 1 d . . . . .
C17 C 0.2554(2) 1.00690(15) 0.61983(13) 0.0118(3) Uani 1 1 d . . . . .
H17 H 0.138741 1.032260 0.610953 0.014 Uiso 1 1 calc R U . . .
C18 C 0.3963(2) 1.09276(16) 0.62782(13) 0.0133(3) Uani 1 1 d . . . . .
C19 C 0.5679(2) 1.05762(17) 0.63836(14) 0.0156(3) Uani 1 1 d . . . . .
H19 H 0.662183 1.117466 0.642242 0.019 Uiso 1 1 calc R U . . .
C20 C 0.6001(2) 0.93416(17) 0.64316(15) 0.0171(3) Uani 1 1 d . . . . .
H20 H 0.717130 0.908844 0.650583 0.020 Uiso 1 1 calc R U . . .
C21 C 0.4608(2) 0.84697(16) 0.63710(14) 0.0152(3) Uani 1 1 d . . . . .
H21 H 0.483149 0.762567 0.641177 0.018 Uiso 1 1 calc R U . . .
C22 C 0.0973(2) 0.83839(16) 0.81360(13) 0.0135(3) Uani 1 1 d . . . . .
C23 C -0.0117(3) 1.04478(17) 0.87731(14) 0.0165(3) Uani 1 1 d . . . . .
H23A H 0.084729 1.057629 0.932751 0.020 Uiso 1 1 calc R U . . .
H23B H -0.121473 1.025201 0.906090 0.020 Uiso 1 1 calc R U . . .
C24 C -0.0293(3) 1.16365(18) 0.83993(15) 0.0204(4) Uani 1 1 d . . . . .
H24A H 0.081191 1.183710 0.813616 0.031 Uiso 1 1 calc R U . . .
H24B H -0.057315 1.235280 0.897808 0.031 Uiso 1 1 calc R U . . .
H24C H -0.123223 1.149304 0.784041 0.031 Uiso 1 1 calc R U . . .
C25 C 0.2062(3) 0.57361(17) 0.81747(13) 0.0154(3) Uani 1 1 d . . . . .
H25A H 0.324803 0.592905 0.851400 0.023 Uiso 1 1 calc R U . . .
H25B H 0.182640 0.480809 0.796891 0.023 Uiso 1 1 calc R U . . .
H25C H 0.121195 0.614567 0.865997 0.023 Uiso 1 1 calc R U . . .
Br13 Br 0.47752(3) 0.13207(2) -0.09967(2) 0.02300(6) Uani 1 1 d . . . . .
Br18 Br 0.35238(2) 1.26458(2) 0.62932(2) 0.01756(5) Uani 1 1 d . . . . .
N4 N 0.15897(19) 0.67226(13) 0.53111(11) 0.0105(2) Uani 1 1 d . . . . .
N8 N 0.2380(2) 0.53081(14) 0.63347(11) 0.0134(3) Uani 1 1 d . . . . .
O3 O 0.09575(17) 0.77419(12) 0.40381(10) 0.0138(2) Uani 1 1 d . . . . .
O22 O 0.1216(2) 0.83059(14) 0.90196(11) 0.0258(3) Uani 1 1 d . . . . .
O23 O 0.02515(18) 0.94001(12) 0.78908(10) 0.0145(2) Uani 1 1 d . . . . .
S1 S 0.26088(6) 0.45050(4) 0.42939(3) 0.01292(8) Uani 1 1 d . . . . .

loop_
_atom_site_aniso_label
_atom_site_aniso_U_11
_atom_site_aniso_U_22
_atom_site_aniso_U_33
_atom_site_aniso_U_23
_atom_site_aniso_U_13
_atom_site_aniso_U_12
C2 0.0133(7) 0.0089(6) 0.0085(6) 0.0016(5) -0.0002(5) -0.0007(5)
C3 0.0121(7) 0.0090(6) 0.0087(6) 0.0016(5) 0.0006(5) -0.0008(5)
C5 0.0144(7) 0.0082(6) 0.0074(6) 0.0008(5) 0.0009(5) 0.0009(5)
C6 0.0148(7) 0.0102(6) 0.0081(6) 0.0026(5) 0.0012(5) 0.0001(5)
C7 0.0159(7) 0.0113(7) 0.0078(6) 0.0025(5) -0.0003(5) -0.0004(5)
C8A 0.0150(7) 0.0072(6) 0.0102(7) 0.0015(5) 0.0009(5) 0.0004(5)
C9 0.0177(7) 0.0118(7) 0.0099(7) 0.0023(5) 0.0006(6) 0.0008(6)
C10 0.0161(7) 0.0133(7) 0.0088(7) 0.0018(5) 0.0000(5) 0.0005(6)
C11 0.0239(8) 0.0129(7) 0.0090(7) 0.0012(6) 0.0028(6) 0.0016(6)
C12 0.0262(9) 0.0128(7) 0.0117(7) 0.0011(6) 0.0017(6) 0.0027(6)
C13 0.0174(8) 0.0182(8) 0.0097(7) -0.0011(6) 0.0012(6) 0.0026(6)
C14 0.0287(9) 0.0210(9) 0.0098(7) 0.0043(6) 0.0016(7) 0.0047(7)
C15 0.0298(10) 0.0170(8) 0.0105(7) 0.0045(6) 0.0024(7) 0.0055(7)
C16 0.0145(7) 0.0081(6) 0.0077(6) 0.0012(5) 0.0010(5) -0.0003(5)
C17 0.0163(7) 0.0091(6) 0.0096(7) 0.0019(5) 0.0003(5) 0.0002(5)
C18 0.0205(8) 0.0094(7) 0.0096(7) 0.0020(5) 0.0006(6) -0.0002(6)
C19 0.0172(8) 0.0154(7) 0.0133(7) 0.0025(6) 0.0006(6) -0.0030(6)
C20 0.0141(7) 0.0157(8) 0.0202(9) 0.0030(6) 0.0002(6) 0.0010(6)
C21 0.0164(8) 0.0118(7) 0.0173(8) 0.0040(6) 0.0003(6) 0.0015(6)
C22 0.0186(8) 0.0116(7) 0.0103(7) 0.0024(5) 0.0021(6) 0.0026(6)
C23 0.0258(9) 0.0139(7) 0.0090(7) 0.0006(6) 0.0033(6) 0.0058(6)
C24 0.0318(10) 0.0135(8) 0.0149(8) 0.0023(6) -0.0011(7) 0.0058(7)
C25 0.0235(8) 0.0139(7) 0.0102(7) 0.0058(6) 0.0001(6) 0.0012(6)
Br13 0.02870(11) 0.02552(10) 0.01148(9) -0.00205(7) 0.00357(7) 0.00949(8)
Br18 0.02340(10) 0.00878(8) 0.02081(9) 0.00491(6) 0.00068(7) -0.00132(6)
N4 0.0157(6) 0.0072(5) 0.0081(6) 0.0014(4) 0.0001(5) 0.0010(5)
N8 0.0215(7) 0.0087(6) 0.0103(6) 0.0031(5) 0.0011(5) 0.0019(5)
O3 0.0194(6) 0.0110(5) 0.0114(5) 0.0039(4) -0.0001(4) 0.0019(4)
O22 0.0510(10) 0.0187(6) 0.0081(6) 0.0034(5) 0.0029(6) 0.0125(6)
O23 0.0234(6) 0.0114(5) 0.0081(5) 0.0008(4) 0.0016(4) 0.0055(5)
S1 0.0212(2) 0.00840(16) 0.00870(17) 0.00122(13) 0.00132(14) 0.00345(14)

loop_
_atom_type_symbol
_atom_type_description
_atom_type_scat_dispersion_real
_atom_type_scat_dispersion_imag
_atom_type_scat_source
C C 0.0033 0.0016 'International Tables Vol C Tables 4.2.6.8 and 6.1.1.4'
H H 0.0000 0.0000 'International Tables Vol C Tables 4.2.6.8 and 6.1.1.4'
Br Br -0.2901 2.4595 'International Tables Vol C Tables 4.2.6.8 and 6.1.1.4'
N N 0.0061 0.0033 'International Tables Vol C Tables 4.2.6.8 and 6.1.1.4'
O O 0.0106 0.0060 'International Tables Vol C Tables 4.2.6.8 and 6.1.1.4'
S S 0.1246 0.1234 'International Tables Vol C Tables 4.2.6.8 and 6.1.1.4'

loop_
_geom_angle_atom_site_label_1
_geom_angle_atom_site_label_2
_geom_angle_atom_site_label_3
_geom_angle
_geom_angle_site_symmetry_1
_geom_angle_site_symmetry_3
_geom_angle_publ_flag
C9 C2 C3 120.43(14) . . ?
C9 C2 S1 129.12(13) . . ?
C3 C2 S1 110.34(11) . . ?
O3 C3 N4 123.16(15) . . ?
O3 C3 C2 126.83(15) . . ?
N4 C3 C2 109.99(13) . . ?
N4 C5 C16 109.72(13) . . ?
N4 C5 C6 108.53(12) . . ?
C16 C5 C6 111.41(13) . . ?
N4 C5 H5 109.0 . . ?
C16 C5 H5 109.0 . . ?
C6 C5 H5 109.0 . . ?
C7 C6 C22 121.61(15) . . ?
C7 C6 C5 122.07(14) . . ?
C22 C6 C5 116.15(14) . . ?
C6 C7 N8 122.36(14) . . ?
C6 C7 C25 126.39(15) . . ?
N8 C7 C25 111.25(14) . . ?
N8 C8A N4 126.87(15) . . ?
N8 C8A S1 121.40(13) . . ?
N4 C8A S1 111.72(12) . . ?
C2 C9 C10 130.17(16) . . ?
C2 C9 H9 114.9 . . ?
C10 C9 H9 114.9 . . ?
C11 C10 C15 118.01(16) . . ?
C11 C10 C9 124.33(15) . . ?
C15 C10 C9 117.65(15) . . ?
C12 C11 C10 121.38(16) . . ?
C12 C11 H11 119.3 . . ?
C10 C11 H11 119.3 . . ?
C13 C12 C11 118.80(17) . . ?
C13 C12 H12 120.6 . . ?
C11 C12 H12 120.6 . . ?
C14 C13 C12 121.46(17) . . ?
C14 C13 Br13 118.42(14) . . ?
C12 C13 Br13 120.12(14) . . ?
C13 C14 C15 119.00(17) . . ?
C13 C14 H14 120.5 . . ?
C15 C14 H14 120.5 . . ?
C14 C15 C10 121.30(17) . . ?
C14 C15 H15 119.4 . . ?
C10 C15 H15 119.4 . . ?
C17 C16 C21 119.93(15) . . ?
C17 C16 C5 121.45(14) . . ?
C21 C16 C5 118.62(14) . . ?
C18 C17 C16 118.69(15) . . ?
C18 C17 H17 120.7 . . ?
C16 C17 H17 120.7 . . ?
C19 C18 C17 121.92(15) . . ?
C19 C18 Br18 118.99(13) . . ?
C17 C18 Br18 119.05(13) . . ?
C18 C19 C20 119.13(16) . . ?
C18 C19 H19 120.4 . . ?
C20 C19 H19 120.4 . . ?
C19 C20 C21 119.97(17) . . ?
C19 C20 H20 120.0 . . ?
C21 C20 H20 120.0 . . ?
C20 C21 C16 120.34(16) . . ?
C20 C21 H21 119.8 . . ?
C16 C21 H21 119.8 . . ?
O22 C22 O23 123.12(16) . . ?
O22 C22 C6 125.85(16) . . ?
O23 C22 C6 111.03(14) . . ?
O23 C23 C24 107.98(14) . . ?
O23 C23 H23A 110.1 . . ?
C24 C23 H23A 110.1 . . ?
O23 C23 H23B 110.1 . . ?
C24 C23 H23B 110.1 . . ?
H23A C23 H23B 108.4 . . ?
C23 C24 H24A 109.5 . . ?
C23 C24 H24B 109.5 . . ?
H24A C24 H24B 109.5 . . ?
C23 C24 H24C 109.5 . . ?
H24A C24 H24C 109.5 . . ?
H24B C24 H24C 109.5 . . ?
C7 C25 H25A 109.5 . . ?
C7 C25 H25B 109.5 . . ?
H25A C25 H25B 109.5 . . ?
C7 C25 H25C 109.5 . . ?
H25A C25 H25C 109.5 . . ?
H25B C25 H25C 109.5 . . ?
C8A N4 C3 116.30(14) . . ?
C8A N4 C5 121.33(13) . . ?
C3 N4 C5 121.71(13) . . ?
C8A N8 C7 116.64(14) . . ?
C22 O23 C23 115.25(13) . . ?
C8A S1 C2 91.65(8) . . ?

loop_
_geom_bond_atom_site_label_1
_geom_bond_atom_site_label_2
_geom_bond_distance
_geom_bond_site_symmetry_2
_geom_bond_publ_flag
C2 C9 1.345(2) . ?
C2 C3 1.488(2) . ?
C2 S1 1.7558(16) . ?
C3 O3 1.2107(19) . ?
C3 N4 1.394(2) . ?
C5 N4 1.473(2) . ?
C5 C16 1.523(2) . ?
C5 C6 1.528(2) . ?
C5 H5 1.0000 . ?
C6 C7 1.353(2) . ?
C6 C22 1.481(2) . ?
C7 N8 1.414(2) . ?
C7 C25 1.503(2) . ?
C8A N8 1.278(2) . ?
C8A N4 1.374(2) . ?
C8A S1 1.7532(17) . ?
C9 C10 1.457(2) . ?
C9 H9 0.9500 . ?
C10 C11 1.399(2) . ?
C10 C15 1.402(2) . ?
C11 C12 1.392(2) . ?
C11 H11 0.9500 . ?
C12 C13 1.389(2) . ?
C12 H12 0.9500 . ?
C13 C14 1.383(3) . ?
C13 Br13 1.8920(18) . ?
C14 C15 1.391(3) . ?
C14 H14 0.9500 . ?
C15 H15 0.9500 . ?
C16 C17 1.391(2) . ?
C16 C21 1.396(2) . ?
C17 C18 1.390(2) . ?
C17 H17 0.9500 . ?
C18 C19 1.385(3) . ?
C18 Br18 1.8962(16) . ?
C19 C20 1.384(2) . ?
C19 H19 0.9500 . ?
C20 C21 1.394(2) . ?
C20 H20 0.9500 . ?
C21 H21 0.9500 . ?
C22 O22 1.208(2) . ?
C22 O23 1.349(2) . ?
C23 O23 1.454(2) . ?
C23 C24 1.506(2) . ?
C23 H23A 0.9900 . ?
C23 H23B 0.9900 . ?
C24 H24A 0.9800 . ?
C24 H24B 0.9800 . ?
C24 H24C 0.9800 . ?
C25 H25A 0.9800 . ?
C25 H25B 0.9800 . ?
C25 H25C 0.9800 . ?
